data_4088686
loop_
_publ_author_name
'Chadwick, F. Mark'
'Cooper, Robert T.'
'O&#x2019;Hare, Dermot'

_publ_section_title
;
 Zirconium and Hafnium Permethylpentalene Compounds
;
_journal_issue 12
_journal_name_full Organometallics
_journal_page_first 2092
_journal_paper_doi 10.1021/acs.organomet.6b00301
_journal_volume 35
_journal_year 2016
_chemical_compound_source SYN
_chemical_formula_moiety 'C28 H32 Zr1'
_chemical_formula_sum 'C28 H32 Zr'
_chemical_formula_weight 459.78
_chemical_melting_point ?
_space_group_IT_number 14
_space_group_name_Hall '-P 2yn'
_space_group_name_H-M_alt 'P 1 21/n 1'
_symmetry_cell_setting monoclinic
_symmetry_space_group_name_Hall '-P 2yn'
_symmetry_space_group_name_H-M 'P 1 21/n 1'
_atom_sites_solution_hydrogens difmap
_atom_sites_solution_primary direct
_audit_creation_date 11-12-07
_audit_creation_method CRYSTALS_ver_14.23
_cell_angle_alpha 90
_cell_angle_beta 100.6960(9)
_cell_angle_gamma 90
_cell_formula_units_Z 4
_cell_length_a 10.2282(2)
_cell_length_b 16.2560(4)
_cell_length_c 13.7689(4)
_cell_measurement_reflns_used 5169
_cell_measurement_temperature 150
_cell_measurement_theta_max 27
_cell_measurement_theta_min 5
_cell_volume 2249.57(10)
_computing_cell_refinement 'DENZO/SCALEPACK (Otwinowski & Minor, 1997)'
_computing_data_collection 'COLLECT (Nonius, 2001).'
_computing_data_reduction 'DENZO/SCALEPACK (Otwinowski & Minor, 1997)'
_computing_molecular_graphics 'CAMERON (Watkin et al., 1996)'
_computing_publication_material 'CRYSTALS (Betteridge et al., 2003)'
_computing_structure_refinement 'CRYSTALS (Betteridge et al., 2003)'
_computing_structure_solution 'SIR92 (Altomare et al., 1994)'
_diffrn_ambient_temperature 150
_diffrn_measured_fraction_theta_full 0.992
_diffrn_measured_fraction_theta_max 0.990
_diffrn_measurement_device Area
_diffrn_measurement_device_type 'Nonius KappaCCD'
_diffrn_measurement_method \w
_diffrn_radiation_monochromator graphite
_diffrn_radiation_type 'Mo K\a'
_diffrn_radiation_wavelength 0.71073
_diffrn_reflns_av_R_equivalents 0.033
_diffrn_reflns_limit_h_max 13
_diffrn_reflns_limit_h_min -13
_diffrn_reflns_limit_k_max 21
_diffrn_reflns_limit_k_min -21
_diffrn_reflns_limit_l_max 17
_diffrn_reflns_limit_l_min -17
_diffrn_reflns_number 24575
_diffrn_reflns_theta_full 25.305
_diffrn_reflns_theta_max 27.506
_diffrn_reflns_theta_min 5.170
_diffrn_standards_number 0
_exptl_absorpt_coefficient_mu 0.500
_exptl_absorpt_correction_T_max 0.90
_exptl_absorpt_correction_T_min 0.85
_exptl_absorpt_correction_type multi-scan
_exptl_absorpt_process_details 'DENZO/SCALEPACK (Otwinowski & Minor, 1997)'
_exptl_crystal_colour yellow
_exptl_crystal_density_diffrn 1.357
_exptl_crystal_density_meas ?
_exptl_crystal_density_method 'not measured'
_exptl_crystal_description block
_exptl_crystal_F_000 960
_exptl_crystal_size_max 0.200
_exptl_crystal_size_mid 0.200
_exptl_crystal_size_min 0.200
_refine_diff_density_max 1.05
_refine_diff_density_min -0.88
_refine_ls_extinction_method None
_refine_ls_goodness_of_fit_ref 0.9300
_refine_ls_hydrogen_treatment constr
_refine_ls_matrix_type full
_refine_ls_number_parameters 262
_refine_ls_number_reflns 5124
_refine_ls_number_restraints 0
_refine_ls_R_factor_all 0.0542
_refine_ls_R_factor_gt 0.0380
_refine_ls_shift/su_max 0.0011536
_refine_ls_shift/su_mean 0.0000229
_refine_ls_structure_factor_coef Fsqd
_refine_ls_weighting_details
;
 Method, part 1, Chebychev polynomial, (Watkin, 1994, Prince, 1982) 
 [weight] = 1.0/[A~0~*T~0~(x)+A~1~*T~1~(x) ... +A~n-1~]*T~n-1~(x)] 
 where A~i~ are the Chebychev coefficients listed below and x= Fcalc/Fmax 
 Method = Robust Weighting (Prince, 1982) 
 W = [weight] * [1-(deltaF/6*sigmaF)^2^]^2^ 
 A~i~ are: 
 12.4 18.3 9.27 2.60 
;
_refine_ls_weighting_scheme calc
_refine_ls_wR_factor_all 0.1100
_refine_ls_wR_factor_gt 0.0913
_refine_ls_wR_factor_ref 0.1100
_reflns_limit_h_max 13
_reflns_limit_h_min -13
_reflns_limit_k_max 21
_reflns_limit_k_min 0
_reflns_limit_l_max 17
_reflns_limit_l_min 0
_reflns_number_gt 4077
_reflns_number_total 5124
_reflns_threshold_expression I>2.0\s(I)
_oxford_diffrn_Wilson_B_factor 1.91
_oxford_diffrn_Wilson_scale 21.45
_oxford_refine_ls_r_factor_ref 0.0542
_oxford_refine_ls_scale 0.22996(18)
_oxford_reflns_number_all 5124
_oxford_reflns_threshold_expression_ref I>-3.0\s(I)
_oxford_structure_analysis_title 105fmc11
_cod_data_source_file om6b00301_si_002.cif
_cod_data_source_block 5Zr
_cod_depositor_comments
;
The following automatic conversions were performed:

data item '_chemical_melting_point' value 'not measured' was changed
to '?' -- the value is undefined or not given.

data item '_atom_sites_solution_primary' value 'Direct' was changed
to 'direct' in accordance with the
/home/saulius/struct/COD-crude-data/automatic-downloads/DataCite-retrospective/ACS/depositions/lib/dictionaries/cif_core.dic
dictionary named 'cif_core.dic' version 2.4.2 last updated on
2011-04-26.

data item '_symmetry_cell_setting' value 'Monoclinic' was changed to
'monoclinic' in accordance with the
/home/saulius/struct/COD-crude-data/automatic-downloads/DataCite-retrospective/ACS/depositions/lib/dictionaries/cif_core.dic
dictionary named 'cif_core.dic' version 2.4.2 last updated on
2011-04-26.

data item '_exptl_crystal_density_meas' value 'not measured' was
changed to '?' -- the value is perceived as not measured.

Automatic conversion script
Id: cif_fix_values 6909 2019-04-08 15:41:33Z antanas 
;
_cod_original_sg_symbol_H-M 'P 1 21/n 1 '
_cod_original_formula_sum 'C28 H32 Zr1'
_cod_database_code 4088686

loop_
_symmetry_equiv_pos_as_xyz
x,y,z
-x,-y,-z
-x+1/2,y+1/2,-z+1/2
x+1/2,-y+1/2,z+1/2

loop_
_atom_site_label
_atom_site_type_symbol
_atom_site_fract_x
_atom_site_fract_y
_atom_site_fract_z
_atom_site_U_iso_or_equiv
_atom_site_occupancy
_atom_site_adp_type
_atom_site_refinement_flags_posn
Zr1 Zr 0.25301(2) 0.625839(15) 0.275682(17) 0.0200 1.0000 Uani .
C1 C 0.3980(3) 0.73613(17) 0.3546(2) 0.0249 1.0000 Uani .
C2 C 0.4698(3) 0.71222(18) 0.2794(2) 0.0254 1.0000 Uani .
C3 C 0.5016(3) 0.62711(18) 0.2866(2) 0.0247 1.0000 Uani .
C4 C 0.4529(3) 0.59615(17) 0.37078(19) 0.0226 1.0000 Uani .
C5 C 0.3847(3) 0.52134(17) 0.3873(2) 0.0245 1.0000 Uani .
C6 C 0.2903(3) 0.54297(18) 0.4466(2) 0.0259 1.0000 Uani .
C7 C 0.2880(3) 0.62915(18) 0.46099(19) 0.0246 1.0000 Uani .
C8 C 0.3917(3) 0.66431(17) 0.41541(19) 0.0223 1.0000 Uani .
C9 C 0.3567(3) 0.82252(18) 0.3730(2) 0.0308 1.0000 Uani .
C10 C 0.5094(3) 0.7701(2) 0.2049(2) 0.0345 1.0000 Uani .
C11 C 0.5891(3) 0.5829(2) 0.2278(2) 0.0334 1.0000 Uani .
C12 C 0.4172(3) 0.43517(19) 0.3595(2) 0.0316 1.0000 Uani .
C13 C 0.2099(3) 0.4811(2) 0.4917(2) 0.0325 1.0000 Uani .
C14 C 0.2086(3) 0.6726(2) 0.5275(2) 0.0314 1.0000 Uani .
C15 C 0.2470(3) 0.53636(18) 0.1434(2) 0.0262 1.0000 Uani .
C16 C 0.2729(3) 0.59949(18) 0.0734(2) 0.0250 1.0000 Uani .
C17 C 0.3759(3) 0.5927(2) 0.0179(2) 0.0309 1.0000 Uani .
C18 C 0.4015(3) 0.6541(2) -0.0453(3) 0.0377 1.0000 Uani .
C19 C 0.3271(3) 0.7262(2) -0.0559(3) 0.0387 1.0000 Uani .
C20 C 0.2268(3) 0.7359(2) -0.0016(3) 0.0344 1.0000 Uani .
C21 C 0.2004(3) 0.67353(19) 0.0611(2) 0.0276 1.0000 Uani .
C22 C 0.0689(3) 0.71482(17) 0.2774(2) 0.0254 1.0000 Uani .
C23 C -0.0109(3) 0.64204(17) 0.2425(2) 0.0223 1.0000 Uani .
C24 C -0.0036(3) 0.57135(18) 0.3023(2) 0.0247 1.0000 Uani .
C25 C -0.0583(3) 0.49613(18) 0.2654(2) 0.0280 1.0000 Uani .
C26 C -0.1201(3) 0.4887(2) 0.1683(2) 0.0307 1.0000 Uani .
C27 C -0.1330(3) 0.5588(2) 0.1080(2) 0.0294 1.0000 Uani .
C28 C -0.0810(3) 0.63339(18) 0.1434(2) 0.0258 1.0000 Uani .
H93 H 0.2837 0.8212 0.4069 0.0469 1.0000 Uiso R
H91 H 0.4262 0.8552 0.4114 0.0462 1.0000 Uiso R
H92 H 0.3277 0.8495 0.3114 0.0473 1.0000 Uiso R
H101 H 0.5030 0.7404 0.1430 0.0539 1.0000 Uiso R
H103 H 0.5984 0.7887 0.2294 0.0538 1.0000 Uiso R
H102 H 0.4512 0.8159 0.1962 0.0548 1.0000 Uiso R
H112 H 0.5630 0.5269 0.2146 0.0509 1.0000 Uiso R
H111 H 0.6767 0.5824 0.2637 0.0509 1.0000 Uiso R
H113 H 0.5896 0.6094 0.1651 0.0506 1.0000 Uiso R
H122 H 0.3377 0.4027 0.3446 0.0499 1.0000 Uiso R
H123 H 0.4788 0.4076 0.4117 0.0505 1.0000 Uiso R
H121 H 0.4522 0.4346 0.3012 0.0512 1.0000 Uiso R
H133 H 0.1352 0.5084 0.5153 0.0502 1.0000 Uiso R
H131 H 0.2643 0.4536 0.5454 0.0514 1.0000 Uiso R
H132 H 0.1742 0.4411 0.4434 0.0507 1.0000 Uiso R
H141 H 0.2023 0.7300 0.5113 0.0488 1.0000 Uiso R
H143 H 0.2522 0.6653 0.5939 0.0481 1.0000 Uiso R
H142 H 0.1205 0.6477 0.5191 0.0490 1.0000 Uiso R
H171 H 0.4272 0.5452 0.0240 0.0402 1.0000 Uiso R
H181 H 0.4701 0.6485 -0.0817 0.0439 1.0000 Uiso R
H191 H 0.3455 0.7672 -0.0997 0.0482 1.0000 Uiso R
H201 H 0.1768 0.7860 -0.0084 0.0408 1.0000 Uiso R
H211 H 0.1332 0.6797 0.0972 0.0328 1.0000 Uiso R
H241 H 0.0374 0.5745 0.3683 0.0303 1.0000 Uiso R
H251 H -0.0550 0.4504 0.3073 0.0349 1.0000 Uiso R
H261 H -0.1568 0.4361 0.1420 0.0364 1.0000 Uiso R
H271 H -0.1771 0.5554 0.0412 0.0366 1.0000 Uiso R
H281 H -0.0937 0.6812 0.1009 0.0299 1.0000 Uiso R
H152 H 0.1537 0.5143 0.1253 0.0311 1.0000 Uiso R
H151 H 0.3094 0.4930 0.1504 0.0303 1.0000 Uiso R
H222 H 0.0592 0.7637 0.2349 0.0299 1.0000 Uiso R
H221 H 0.0655 0.7297 0.3474 0.0300 1.0000 Uiso R

loop_
_atom_site_aniso_label
_atom_site_aniso_U_11
_atom_site_aniso_U_22
_atom_site_aniso_U_33
_atom_site_aniso_U_23
_atom_site_aniso_U_13
_atom_site_aniso_U_12
Zr1 0.01992(14) 0.01911(13) 0.02098(13) -0.00058(10) 0.00350(9) 0.00069(10)
C1 0.0262(13) 0.0237(13) 0.0236(12) 0.0005(10) 0.0019(10) -0.0006(11)
C2 0.0240(13) 0.0268(14) 0.0247(13) 0.0014(10) 0.0028(10) -0.0047(11)
C3 0.0184(12) 0.0313(14) 0.0247(12) 0.0018(11) 0.0043(9) -0.0009(11)
C4 0.0193(12) 0.0252(13) 0.0226(12) -0.0002(10) 0.0020(9) 0.0010(10)
C5 0.0262(14) 0.0234(13) 0.0228(12) 0.0005(10) 0.0015(10) 0.0017(11)
C6 0.0266(14) 0.0288(14) 0.0215(12) 0.0040(10) 0.0023(10) -0.0007(11)
C7 0.0252(13) 0.0271(14) 0.0216(11) 0.0010(10) 0.0043(10) 0.0002(11)
C8 0.0215(12) 0.0242(13) 0.0200(11) -0.0039(10) 0.0010(9) 0.0011(10)
C9 0.0375(16) 0.0237(14) 0.0308(14) -0.0035(11) 0.0055(12) -0.0022(12)
C10 0.0383(17) 0.0336(16) 0.0329(15) 0.0040(12) 0.0101(13) -0.0097(13)
C11 0.0260(14) 0.0423(18) 0.0339(15) -0.0011(13) 0.0106(12) 0.0032(13)
C12 0.0386(17) 0.0246(14) 0.0301(14) 0.0012(11) 0.0023(12) 0.0049(12)
C13 0.0327(15) 0.0369(16) 0.0284(14) 0.0074(12) 0.0064(12) -0.0040(13)
C14 0.0326(15) 0.0371(16) 0.0259(13) -0.0041(12) 0.0090(11) 0.0010(13)
C15 0.0308(14) 0.0246(13) 0.0245(13) -0.0024(10) 0.0083(11) 0.0000(11)
C16 0.0246(13) 0.0273(13) 0.0230(12) -0.0043(10) 0.0041(10) -0.0002(11)
C17 0.0311(15) 0.0319(15) 0.0310(14) -0.0037(12) 0.0089(12) 0.0018(12)
C18 0.0321(16) 0.0487(19) 0.0352(16) -0.0013(14) 0.0140(13) -0.0037(15)
C19 0.0370(17) 0.0415(18) 0.0380(17) 0.0087(14) 0.0075(14) -0.0080(14)
C20 0.0316(16) 0.0299(15) 0.0407(17) 0.0024(13) 0.0038(13) 0.0005(13)
C21 0.0234(13) 0.0308(15) 0.0289(14) -0.0026(11) 0.0056(10) -0.0014(12)
C22 0.0264(13) 0.0219(13) 0.0289(13) -0.0006(10) 0.0076(11) 0.0017(11)
C23 0.0183(12) 0.0251(13) 0.0255(12) -0.0034(10) 0.0093(10) 0.0028(10)
C24 0.0230(13) 0.0282(14) 0.0237(12) -0.0001(10) 0.0061(10) 0.0020(11)
C25 0.0257(14) 0.0248(14) 0.0338(15) 0.0025(11) 0.0066(11) -0.0005(11)
C26 0.0285(15) 0.0289(15) 0.0348(15) -0.0046(12) 0.0059(12) -0.0019(12)
C27 0.0281(14) 0.0364(16) 0.0232(13) -0.0019(11) 0.0034(11) -0.0031(12)
C28 0.0219(13) 0.0301(14) 0.0255(12) 0.0027(11) 0.0051(10) 0.0023(11)

loop_
_atom_type_symbol
_atom_type_scat_dispersion_real
_atom_type_scat_dispersion_imag
_atom_type_scat_Cromer_Mann_a1
_atom_type_scat_Cromer_Mann_b1
_atom_type_scat_Cromer_Mann_a2
_atom_type_scat_Cromer_Mann_b2
_atom_type_scat_Cromer_Mann_a3
_atom_type_scat_Cromer_Mann_b3
_atom_type_scat_Cromer_Mann_a4
_atom_type_scat_Cromer_Mann_b4
_atom_type_scat_Cromer_Mann_c
_atom_type_scat_source
Zr -2.9673 0.5597 17.8765 1.2762 10.9480 11.9160 5.4173 0.1176 3.6572 87.6627 2.0693 'International Tables Vol C 4.2.6.8 and 6.1.1.4'
C 0.0033 0.0016 2.3100 20.8439 1.0200 10.2075 1.5886 0.5687 0.8650 51.6512 0.2156 'International Tables Vol C 4.2.6.8 and 6.1.1.4'
H 0.0000 0.0000 0.4930 10.5109 0.3229 26.1257 0.1402 3.1424 0.0408 57.7998 0.0030 'International Tables Vol C 4.2.6.8 and 6.1.1.4'

loop_
_geom_angle_atom_site_label_1
_geom_angle_atom_site_label_2
_geom_angle_atom_site_label_3
_geom_angle
_geom_angle_publ_flag
C1 Zr1 C2 32.59(9) yes
C1 Zr1 C3 56.37(10) yes
C2 Zr1 C3 32.04(9) yes
C1 Zr1 C4 59.49(10) yes
C2 Zr1 C4 55.44(9) yes
C3 Zr1 C4 34.39(9) yes
C1 Zr1 C5 90.68(9) yes
C2 Zr1 C5 89.71(9) yes
C3 Zr1 C5 63.12(9) yes
C4 Zr1 C5 34.67(9) yes
C1 Zr1 C6 90.13(9) yes
C2 Zr1 C6 105.72(9) yes
C3 Zr1 C6 88.52(9) yes
C4 Zr1 C6 54.45(9) yes
C5 Zr1 C6 31.57(9) yes
C1 Zr1 C7 64.72(9) yes
C2 Zr1 C7 90.48(9) yes
C3 Zr1 C7 89.29(9) yes
C4 Zr1 C7 58.28(9) yes
C5 Zr1 C7 55.46(9) yes
C1 Zr1 C8 35.47(9) yes
C2 Zr1 C8 55.84(9) yes
C3 Zr1 C8 58.62(9) yes
C4 Zr1 C8 37.75(10) yes
C5 Zr1 C8 58.97(9) yes
C1 Zr1 C15 137.07(10) yes
C2 Zr1 C15 104.49(10) yes
C3 Zr1 C15 86.06(10) yes
C4 Zr1 C15 102.09(10) yes
C5 Zr1 C15 89.38(10) yes
C1 Zr1 C16 113.26(9) yes
C2 Zr1 C16 83.46(8) yes
C3 Zr1 C16 78.80(8) yes
C4 Zr1 C16 108.11(9) yes
C5 Zr1 C16 111.56(9) yes
C1 Zr1 C22 88.04(10) yes
C2 Zr1 C22 110.06(10) yes
C3 Zr1 C22 141.89(10) yes
C4 Zr1 C22 139.04(10) yes
C5 Zr1 C22 137.90(10) yes
C1 Zr1 C23 120.96(9) yes
C2 Zr1 C23 141.04(9) yes
C3 Zr1 C23 171.14(9) yes
C4 Zr1 C23 153.71(9) yes
C5 Zr1 C23 125.69(9) yes
C1 Zr1 C24 131.68(9) yes
C2 Zr1 C24 163.52(9) yes
C3 Zr1 C24 159.37(9) yes
C4 Zr1 C24 127.71(9) yes
C5 Zr1 C24 96.49(9) yes
C6 Zr1 C7 31.46(9) yes
C6 Zr1 C8 54.92(10) yes
C7 Zr1 C8 34.82(9) yes
C6 Zr1 C15 110.67(10) yes
C7 Zr1 C15 142.04(10) yes
C8 Zr1 C15 139.74(10) yes
C6 Zr1 C16 139.11(9) yes
C7 Zr1 C16 165.87(9) yes
C8 Zr1 C16 136.40(9) yes
C15 Zr1 C16 30.64(9) yes
C6 Zr1 C22 106.34(10) yes
C7 Zr1 C22 86.59(9) yes
C8 Zr1 C22 101.34(10) yes
C15 Zr1 C22 118.87(10) yes
C16 Zr1 C22 107.47(9) yes
C6 Zr1 C23 100.09(9) yes
C7 Zr1 C23 96.95(9) yes
C8 Zr1 C23 125.11(9) yes
C15 Zr1 C23 92.79(9) yes
C16 Zr1 C23 95.76(8) yes
C6 Zr1 C24 73.49(8) yes
C7 Zr1 C24 80.63(9) yes
C8 Zr1 C24 115.06(9) yes
C15 Zr1 C24 90.87(9) yes
C16 Zr1 C24 108.14(8) yes
C22 Zr1 C23 33.19(9) yes
C22 Zr1 C24 55.89(9) yes
C23 Zr1 C24 29.27(8) yes
Zr1 C1 C2 80.18(16) yes
Zr1 C1 C8 64.98(15) yes
C2 C1 C8 106.5(2) yes
Zr1 C1 C9 126.4(2) yes
C2 C1 C9 125.1(3) yes
C8 C1 C9 127.9(3) yes
C1 C2 Zr1 67.23(15) yes
C1 C2 C3 110.8(2) yes
Zr1 C2 C3 70.18(15) yes
C1 C2 C10 124.4(3) yes
Zr1 C2 C10 131.1(2) yes
C3 C2 C10 124.8(3) yes
Zr1 C3 C2 77.78(16) yes
Zr1 C3 C4 63.12(14) yes
C2 C3 C4 106.8(2) yes
Zr1 C3 C11 131.5(2) yes
C2 C3 C11 125.6(3) yes
C4 C3 C11 126.9(3) yes
C3 C4 Zr1 82.49(16) yes
C3 C4 C5 132.4(3) yes
Zr1 C4 C5 81.90(16) yes
C3 C4 C8 108.3(2) yes
Zr1 C4 C8 70.77(14) yes
C5 C4 C8 108.4(2) yes
Zr1 C5 C4 63.44(14) yes
Zr1 C5 C6 80.79(16) yes
C4 C5 C6 106.4(2) yes
Zr1 C5 C12 126.43(19) yes
C4 C5 C12 127.5(3) yes
C6 C5 C12 125.6(3) yes
C5 C6 Zr1 67.64(15) yes
C5 C6 C7 110.9(2) yes
Zr1 C6 C7 67.75(15) yes
C5 C6 C13 123.6(3) yes
Zr1 C6 C13 134.4(2) yes
C7 C6 C13 125.4(3) yes
Zr1 C7 C6 80.78(16) yes
Zr1 C7 C8 62.95(14) yes
C6 C7 C8 107.3(2) yes
Zr1 C7 C14 129.5(2) yes
C6 C7 C14 125.0(3) yes
C8 C7 C14 126.8(3) yes
C4 C8 C7 106.8(2) yes
C4 C8 C1 107.5(2) yes
C7 C8 C1 133.3(3) yes
C4 C8 Zr1 71.48(14) yes
C7 C8 Zr1 82.23(16) yes
C1 C8 Zr1 79.55(16) yes
C1 C9 H93 109.4 no
C1 C9 H91 113.9 no
H93 C9 H91 108.0 no
C1 C9 H92 109.4 no
H93 C9 H92 107.8 no
H91 C9 H92 108.2 no
C2 C10 H101 107.8 no
C2 C10 H103 108.4 no
H101 C10 H103 111.8 no
C2 C10 H102 109.6 no
H101 C10 H102 110.0 no
H103 C10 H102 109.2 no
C3 C11 H112 112.7 no
C3 C11 H111 109.2 no
H112 C11 H111 107.2 no
C3 C11 H113 111.8 no
H112 C11 H113 107.5 no
H111 C11 H113 108.2 no
C5 C12 H122 110.4 no
C5 C12 H123 112.6 no
H122 C12 H123 108.2 no
C5 C12 H121 111.4 no
H122 C12 H121 104.7 no
H123 C12 H121 109.2 no
C6 C13 H133 110.4 no
C6 C13 H131 110.3 no
H133 C13 H131 109.4 no
C6 C13 H132 109.6 no
H133 C13 H132 108.5 no
H131 C13 H132 108.5 no
C7 C14 H141 109.6 no
C7 C14 H143 108.6 no
H141 C14 H143 110.1 no
C7 C14 H142 109.0 no
H141 C14 H142 110.8 no
H143 C14 H142 108.8 no
Zr1 C15 C16 95.47(18) yes
Zr1 C15 H152 107.6 no
C16 C15 H152 111.5 no
Zr1 C15 H151 118.0 no
C16 C15 H151 112.9 no
H152 C15 H151 110.6 no
C15 C16 Zr1 53.89(14) yes
C15 C16 C17 122.9(3) yes
Zr1 C16 C17 137.0(2) yes
C15 C16 C21 121.5(3) yes
Zr1 C16 C21 81.86(17) yes
C17 C16 C21 115.5(3) yes
C16 C17 C18 122.1(3) yes
C16 C17 H171 118.7 no
C18 C17 H171 119.2 no
C17 C18 C19 120.8(3) yes
C17 C18 H181 121.0 no
C19 C18 H181 118.2 no
C18 C19 C20 119.0(3) yes
C18 C19 H191 119.5 no
C20 C19 H191 121.5 no
C19 C20 C21 120.0(3) yes
C19 C20 H201 118.8 no
C21 C20 H201 121.2 no
C16 C21 C20 122.7(3) yes
C16 C21 H211 117.0 no
C20 C21 H211 120.3 no
Zr1 C22 C23 84.24(16) yes
Zr1 C22 H222 118.6 no
C23 C22 H222 118.0 no
Zr1 C22 H221 109.0 no
C23 C22 H221 113.2 no
H222 C22 H221 111.2 no
C22 C23 Zr1 62.57(14) yes
C22 C23 C24 120.0(3) yes
Zr1 C23 C24 82.93(16) yes
C22 C23 C28 123.0(3) yes
Zr1 C23 C28 117.92(18) yes
C24 C23 C28 116.2(3) yes
C23 C24 Zr1 67.80(15) yes
C23 C24 C25 121.7(3) yes
Zr1 C24 C25 122.58(19) yes
C23 C24 H241 119.5 no
Zr1 C24 H241 81.3 no
C25 C24 H241 118.8 no
C24 C25 C26 120.7(3) yes
C24 C25 H251 120.1 no
C26 C25 H251 119.2 no
C25 C26 C27 118.8(3) yes
C25 C26 H261 120.8 no
C27 C26 H261 120.4 no
C26 C27 C28 121.2(3) yes
C26 C27 H271 120.3 no
C28 C27 H271 118.5 no
C23 C28 C27 121.2(3) yes
C23 C28 H281 119.1 no
C27 C28 H281 119.6 no

loop_
_geom_bond_atom_site_label_1
_geom_bond_atom_site_label_2
_geom_bond_distance
_geom_bond_publ_flag
Zr1 C1 2.449(3) yes
Zr1 C2 2.617(3) yes
Zr1 C3 2.519(3) yes
Zr1 C4 2.266(3) yes
Zr1 C5 2.508(3) yes
Zr1 C6 2.677(3) yes
Zr1 C7 2.510(3) yes
Zr1 C8 2.256(3) yes
Zr1 C15 2.323(3) yes
Zr1 C16 2.862(3) yes
Zr1 C22 2.378(3) yes
Zr1 C23 2.666(3) yes
Zr1 C24 2.858(3) yes
C1 C2 1.430(4) yes
C1 C8 1.445(4) yes
C1 C9 1.502(4) yes
C2 C3 1.420(4) yes
C2 C10 1.501(4) yes
C3 C4 1.435(4) yes
C3 C11 1.497(4) yes
C4 C5 1.441(4) yes
C4 C8 1.463(4) yes
C5 C6 1.420(4) yes
C5 C12 1.505(4) yes
C6 C7 1.416(4) yes
C6 C13 1.505(4) yes
C7 C8 1.447(4) yes
C7 C14 1.507(4) yes
C9 H93 0.952 no
C9 H91 0.964 no
C9 H92 0.952 no
C10 H101 0.971 no
C10 H103 0.960 no
C10 H102 0.948 no
C11 H112 0.957 no
C11 H111 0.940 no
C11 H113 0.965 no
C12 H122 0.960 no
C12 H123 0.973 no
C12 H121 0.938 no
C13 H133 0.989 no
C13 H131 0.950 no
C13 H132 0.952 no
C14 H141 0.960 no
C14 H143 0.947 no
C14 H142 0.975 no
C15 C16 1.465(4) yes
C15 H152 1.007 no
C15 H151 0.943 no
C16 C17 1.416(4) yes
C16 C21 1.408(4) yes
C17 C18 1.380(5) yes
C17 H171 0.928 no
C18 C19 1.392(5) yes
C18 H181 0.939 no
C19 C20 1.385(5) yes
C19 H191 0.940 no
C20 C21 1.391(4) yes
C20 H201 0.957 no
C21 H211 0.925 no
C22 C23 1.467(4) yes
C22 H222 0.981 no
C22 H221 1.000 no
C23 C24 1.408(4) yes
C23 C28 1.425(4) yes
C24 C25 1.400(4) yes
C24 H241 0.928 no
C25 C26 1.374(4) yes
C25 H251 0.938 no
C26 C27 1.401(4) yes
C26 H261 0.977 no
C27 C28 1.377(4) yes
C27 H271 0.948 no
C28 H281 0.968 no

loop_
_geom_hbond_atom_site_label_D
_geom_hbond_atom_site_label_H
_geom_hbond_atom_site_label_A
_geom_hbond_angle_DHA
_geom_hbond_distance_DH
_geom_hbond_distance_HA
_geom_hbond_distance_DA
_geom_hbond_publ_flag
C21 H211 C28 151.06(9) 0.925 2.508 3.348(4) yes
